data_7716503
loop_
_publ_author_name
'Beckmann, J. Louis'
'Tiessen, Natalia'
'Neumann, Beate'
'Stammler, Hans-Georg'
'Hoge, Berthold'
'Mitzel, Norbert W.'

_publ_section_title
;
 Polydentate chalcogen bonding: anion trapping with a water-stable host
 compound carrying Se-CF<sub>3</sub> functions.
;
_journal_issue 29
_journal_name_full 'Dalton transactions (Cambridge, England : 2003)'
_journal_page_first 12234
_journal_page_last 12239
_journal_paper_doi 10.1039/d4dt01730g
_journal_volume 53
_journal_year 2024
_chemical_formula_moiety 'C20 H8 F6 Se2'
_chemical_formula_sum 'C20 H8 F6 Se2'
_chemical_formula_weight 520.18
_space_group_crystal_system monoclinic
_space_group_IT_number 14
_space_group_name_Hall '-P 2ybc'
_space_group_name_H-M_alt 'P 1 21/c 1'
_atom_sites_solution_hydrogens geom
_atom_sites_solution_primary dual
_audit_creation_date 2022-06-08
_audit_creation_method
;
Olex2 1.3-ac4
(compiled 2019.04.23 svn.r3594 for Rigaku Oxford Diffraction, GUI svn.r5739)
;
_audit_update_record
;
2024-03-05 deposited with the CCDC.	2024-07-02 downloaded from the CCDC.
;
_cell_angle_alpha 90
_cell_angle_beta 102.864(3)
_cell_angle_gamma 90
_cell_formula_units_Z 4
_cell_length_a 10.3541(3)
_cell_length_b 35.1101(8)
_cell_length_c 5.15230(10)
_cell_measurement_reflns_used 9200
_cell_measurement_temperature 99.99(10)
_cell_measurement_theta_max 31.2730
_cell_measurement_theta_min 1.9900
_cell_volume 1826.02(8)
_computing_cell_refinement 'CrysAlisPro 1.171.41.119a (Rigaku OD, 2021)'
_computing_data_collection 'CrysAlisPro 1.171.41.119a (Rigaku OD, 2021)'
_computing_data_reduction 'CrysAlisPro 1.171.41.119a (Rigaku OD, 2021)'
_computing_molecular_graphics 'Olex2 (Dolomanov et al., 2009)'
_computing_publication_material 'Olex2 (Dolomanov et al., 2009)'
_computing_structure_refinement 'ShelXL (Sheldrick, 2015)'
_computing_structure_solution 'ShelXT (Sheldrick, 2015)'
_diffrn_ambient_environment N~2~
_diffrn_ambient_temperature 99.99(10)
_diffrn_detector 'CCD plate'
_diffrn_detector_area_resol_mean 8.0951
_diffrn_detector_type Eos
_diffrn_measured_fraction_theta_full 0.998
_diffrn_measured_fraction_theta_max 0.931
_diffrn_measurement_details
;
List of Runs (angles in degrees, time in seconds):

  # Type    Start    End  Width  t~exp~   \w     \q     \k     \f   Frames
#--------------------------------------------------------------------------
  1  \w     -1.00  42.00   1.00   55.50    --   26.19  77.00 -30.00   43
  2  \w    -43.00  44.00   1.00   55.50    --   26.19 -57.00  60.00   87
  3  \w     43.00  86.00   1.00   55.50    --   26.19  57.00 -60.00   43
  4  \w     -4.00  37.00   1.00   55.50    --   26.19  77.00-180.00   41
  5  \w    -45.00  41.00   1.00   55.50    --   26.19 -38.00 -60.00   86
  6  \w      3.00  37.00   1.00   55.50    --   26.19  77.00  60.00   34
  7  \w    -41.00  56.00   1.00   55.50    --   26.19 -77.00-150.00   97
  8  \w    -36.00  -6.00   1.00   55.50    --   26.19 -38.00 150.00   30
  9  \w     26.00  63.00   1.00   55.50    --   26.19 -99.00   0.00   37
;
_diffrn_measurement_device 'four-circle diffractometer'
_diffrn_measurement_device_type 'SuperNova, Single source at offset/far, Eos'
_diffrn_measurement_method '\w scans'
_diffrn_orient_matrix_type 'CrysAlisPro convention (1999,Acta A55,543-557)'
_diffrn_orient_matrix_UB_11 0.0678378000
_diffrn_orient_matrix_UB_12 -0.0052840000
_diffrn_orient_matrix_UB_13 0.0286021000
_diffrn_orient_matrix_UB_21 0.0003807000
_diffrn_orient_matrix_UB_22 -0.0005508000
_diffrn_orient_matrix_UB_23 0.1377399000
_diffrn_orient_matrix_UB_31 -0.0183762000
_diffrn_orient_matrix_UB_32 -0.0194925000
_diffrn_orient_matrix_UB_33 -0.0117818000
_diffrn_radiation_monochromator mirror
_diffrn_radiation_probe x-ray
_diffrn_radiation_type 'Mo K\a'
_diffrn_radiation_wavelength 0.71073
_diffrn_reflns_av_R_equivalents 0.0438
_diffrn_reflns_av_unetI/netI 0.0465
_diffrn_reflns_Laue_measured_fraction_full 0.998
_diffrn_reflns_Laue_measured_fraction_max 0.931
_diffrn_reflns_limit_h_max 15
_diffrn_reflns_limit_h_min -15
_diffrn_reflns_limit_k_max 51
_diffrn_reflns_limit_k_min -50
_diffrn_reflns_limit_l_max 7
_diffrn_reflns_limit_l_min -7
_diffrn_reflns_number 22039
_diffrn_reflns_point_group_measured_fraction_full 0.998
_diffrn_reflns_point_group_measured_fraction_max 0.931
_diffrn_reflns_theta_full 25.242
_diffrn_reflns_theta_max 32.208
_diffrn_reflns_theta_min 2.018
_diffrn_source 'micro-focus sealed X-ray tube'
_diffrn_source_type 'SuperNova (Mo) X-ray Source'
_exptl_absorpt_coefficient_mu 4.110
_exptl_absorpt_correction_T_max 1.000
_exptl_absorpt_correction_T_min 0.257
_exptl_absorpt_correction_type gaussian
_exptl_absorpt_process_details
;
CrysAlisPro 1.171.41.119a (Rigaku Oxford Diffraction, 2021)
Numerical absorption correction based on gaussian integration over
a multifaceted crystal model
Empirical absorption correction using spherical harmonics,
implemented in SCALE3 ABSPACK scaling algorithm.
;
_exptl_crystal_colour 'clear yellow'
_exptl_crystal_colour_lustre clear
_exptl_crystal_colour_primary yellow
_exptl_crystal_density_diffrn 1.892
_exptl_crystal_description needle
_exptl_crystal_F_000 1000
_exptl_crystal_size_max 0.48
_exptl_crystal_size_mid 0.08
_exptl_crystal_size_min 0.06
_refine_diff_density_max 0.959
_refine_diff_density_min -0.539
_refine_diff_density_rms 0.114
_refine_ls_extinction_method none
_refine_ls_goodness_of_fit_ref 1.092
_refine_ls_hydrogen_treatment constr
_refine_ls_matrix_type full
_refine_ls_number_parameters 253
_refine_ls_number_reflns 6014
_refine_ls_number_restraints 0
_refine_ls_restrained_S_all 1.092
_refine_ls_R_factor_all 0.0685
_refine_ls_R_factor_gt 0.0463
_refine_ls_shift/su_max 0.003
_refine_ls_shift/su_mean 0.000
_refine_ls_structure_factor_coef Fsqd
_refine_ls_weighting_details 'w=1/[\s^2^(Fo^2^)+(0.0349P)^2^+2.9090P] where P=(Fo^2^+2Fc^2^)/3'
_refine_ls_weighting_scheme calc
_refine_ls_wR_factor_gt 0.0968
_refine_ls_wR_factor_ref 0.1048
_reflns_Friedel_coverage 0.000
_reflns_number_gt 4627
_reflns_number_total 6014
_reflns_threshold_expression 'I > 2\s(I)'
_cod_data_source_file d4dt01730g2.cif
_cod_data_source_block 1
_cod_depositor_comments 'Adding full bibliography for 7716503--7716512.cif.'
_cod_database_code 7716503
_shelx_shelxl_version_number 2018/3
_chemical_oxdiff_formula 'C20 H8 F6 Se2'
_shelx_space_group_comment
;
The symmetry employed for this shelxl refinement is uniquely defined
by the following loop, which should always be used as a source of
symmetry information in preference to the above space-group names.
They are only intended as comments.
;
_shelx_estimated_absorpt_t_max 0.791
_shelx_estimated_absorpt_t_min 0.243
_diffrn_oxdiff_digest_frames
;
01aa77d38b845d7409a5bbbaf08a7a47d9005186c98
;
_reflns_odcompleteness_completeness 99.93
_reflns_odcompleteness_iscentric 1
_reflns_odcompleteness_theta 30.01
_olex2_refinement_description
;
1. Fixed Uiso
 At 1.2 times of:
  All C(H) groups
2.a Aromatic/amide H refined with riding coordinates:
 C3(H3), C6(H6), C7(H7), C8(H8), C10(H10), C12(H12), C13(H13), C14(H14)
;
_olex2_date_sample_data_collection 2022-06-07
_olex2_submission_special_instructions 'No special instructions were received'
_oxdiff_exptl_absorpt_empirical_details
;
Empirical correction (ABSPACK) includes:
- Absorption correction using spherical harmonics
- Frame scaling
- Detector area scaling
;
_oxdiff_exptl_absorpt_empirical_full_max 1.363
_oxdiff_exptl_absorpt_empirical_full_min 0.757

loop_
_space_group_symop_operation_xyz
'x, y, z'
'-x, y+1/2, -z+1/2'
'-x, -y, -z'
'x, -y-1/2, z-1/2'

loop_
_atom_site_label
_atom_site_type_symbol
_atom_site_fract_x
_atom_site_fract_y
_atom_site_fract_z
_atom_site_U_iso_or_equiv
_atom_site_adp_type
_atom_site_occupancy
_atom_site_site_symmetry_order
_atom_site_calc_flag
_atom_site_refinement_flags_posn
_atom_site_refinement_flags_adp
_atom_site_refinement_flags_occupancy
_atom_site_disorder_assembly
_atom_site_disorder_group
Se1 Se 0.24114(3) 0.58918(2) 1.09587(6) 0.02335(9) Uani 1 1 d . . . . .
Se2 Se 0.17514(3) 0.70189(2) 0.71812(7) 0.02639(9) Uani 1 1 d . . . . .
F1 F 0.0716(2) 0.58009(8) 0.6032(5) 0.0517(7) Uani 1 1 d . . . . .
F2 F 0.0861(2) 0.53028(7) 0.8401(6) 0.0522(7) Uani 1 1 d . . . . .
F3 F -0.0204(2) 0.57851(8) 0.9359(6) 0.0558(7) Uani 1 1 d . . . . .
F4 F -0.0104(2) 0.71634(8) 0.2528(5) 0.0512(7) Uani 1 1 d . . . . .
F5 F 0.0136(2) 0.65758(7) 0.3367(6) 0.0518(7) Uani 1 1 d . . . . .
F6 F -0.0870(2) 0.69249(8) 0.5704(5) 0.0493(6) Uani 1 1 d . . . . .
C1 C 0.5563(3) 0.55616(8) 0.6770(6) 0.0160(5) Uani 1 1 d . . . . .
C2 C 0.5887(3) 0.58547(7) 0.5054(6) 0.0149(5) Uani 1 1 d . . . . .
C3 C 0.5226(3) 0.62031(8) 0.4698(5) 0.0152(5) Uani 1 1 d . . . . .
H3 H 0.454969 0.625316 0.563120 0.018 Uiso 1 1 calc R . . . .
C4 C 0.5542(3) 0.64802(8) 0.2989(5) 0.0152(5) Uani 1 1 d . . . . .
C5 C 0.4845(3) 0.68388(8) 0.2536(6) 0.0176(5) Uani 1 1 d . . . . .
C6 C 0.5209(3) 0.71061(8) 0.0867(6) 0.0196(6) Uani 1 1 d . . . . .
H6 H 0.474746 0.734163 0.058059 0.023 Uiso 1 1 calc R . . . .
C7 C 0.6256(3) 0.70354(8) -0.0424(6) 0.0216(6) Uani 1 1 d . . . . .
H7 H 0.649867 0.722477 -0.154294 0.026 Uiso 1 1 calc R . . . .
C8 C 0.6919(3) 0.66970(8) -0.0072(6) 0.0197(6) Uani 1 1 d . . . . .
H8 H 0.761315 0.665200 -0.096794 0.024 Uiso 1 1 calc R . . . .
C9 C 0.6583(3) 0.64093(8) 0.1625(6) 0.0159(5) Uani 1 1 d . . . . .
C10 C 0.7247(3) 0.60609(8) 0.2006(6) 0.0175(5) Uani 1 1 d . . . . .
H10 H 0.793849 0.601302 0.110924 0.021 Uiso 1 1 calc R . . . .
C11 C 0.6919(3) 0.57808(8) 0.3676(6) 0.0168(5) Uani 1 1 d . . . . .
C12 C 0.7586(3) 0.54204(8) 0.4023(6) 0.0193(6) Uani 1 1 d . . . . .
H12 H 0.827111 0.536942 0.311362 0.023 Uiso 1 1 calc R . . . .
C13 C 0.7243(3) 0.51496(8) 0.5653(6) 0.0204(6) Uani 1 1 d . . . . .
H13 H 0.768705 0.491099 0.584986 0.024 Uiso 1 1 calc R . . . .
C14 C 0.6233(3) 0.52199(8) 0.7055(6) 0.0199(6) Uani 1 1 d . . . . .
H14 H 0.601698 0.502978 0.820045 0.024 Uiso 1 1 calc R . . . .
C15 C 0.4520(3) 0.56338(8) 0.8129(6) 0.0176(5) Uani 1 1 d . . . . .
C16 C 0.3626(3) 0.57241(8) 0.9143(6) 0.0192(6) Uani 1 1 d . . . . .
C17 C 0.0854(3) 0.56815(10) 0.8502(7) 0.0278(7) Uani 1 1 d . . . . .
C18 C 0.3781(3) 0.69120(8) 0.3848(6) 0.0191(6) Uani 1 1 d . . . . .
C19 C 0.2906(3) 0.69504(8) 0.5002(6) 0.0210(6) Uani 1 1 d . . . . .
C20 C 0.0133(3) 0.69141(10) 0.4502(7) 0.0285(7) Uani 1 1 d . . . . .

loop_
_atom_site_aniso_label
_atom_site_aniso_U_11
_atom_site_aniso_U_22
_atom_site_aniso_U_33
_atom_site_aniso_U_23
_atom_site_aniso_U_13
_atom_site_aniso_U_12
Se1 0.02066(16) 0.02816(16) 0.02212(16) -0.00697(12) 0.00664(12) -0.00143(12)
Se2 0.02160(16) 0.03606(18) 0.02168(16) -0.00556(13) 0.00517(13) 0.00021(13)
F1 0.0373(14) 0.0844(19) 0.0274(12) 0.0074(12) -0.0058(11) -0.0079(13)
F2 0.0390(14) 0.0366(12) 0.0751(19) -0.0160(12) 0.0002(13) -0.0108(10)
F3 0.0197(11) 0.0884(19) 0.0619(17) -0.0362(15) 0.0142(12) 0.0000(12)
F4 0.0295(12) 0.0678(16) 0.0480(15) 0.0248(13) -0.0090(11) -0.0099(11)
F5 0.0424(14) 0.0405(13) 0.0674(18) -0.0230(12) 0.0016(13) -0.0109(11)
F6 0.0215(11) 0.0792(18) 0.0497(15) -0.0052(13) 0.0134(11) -0.0110(11)
C1 0.0149(13) 0.0163(12) 0.0161(13) -0.0012(10) 0.0018(11) -0.0022(10)
C2 0.0162(13) 0.0132(11) 0.0147(12) -0.0035(9) 0.0023(11) -0.0012(10)
C3 0.0141(12) 0.0158(12) 0.0148(12) -0.0030(10) 0.0017(10) -0.0007(10)
C4 0.0129(12) 0.0157(12) 0.0151(13) -0.0033(10) -0.0006(10) -0.0009(10)
C5 0.0177(13) 0.0165(12) 0.0169(13) -0.0025(10) 0.0007(11) -0.0011(10)
C6 0.0230(15) 0.0153(12) 0.0183(14) -0.0007(10) 0.0002(12) 0.0001(11)
C7 0.0225(15) 0.0208(13) 0.0195(14) 0.0042(11) 0.0001(12) -0.0047(11)
C8 0.0191(14) 0.0222(13) 0.0177(14) -0.0001(11) 0.0036(12) -0.0046(11)
C9 0.0144(13) 0.0174(12) 0.0154(13) -0.0018(10) 0.0021(11) -0.0018(10)
C10 0.0135(13) 0.0220(13) 0.0170(13) -0.0023(11) 0.0034(11) -0.0004(10)
C11 0.0148(13) 0.0182(12) 0.0168(13) -0.0027(10) 0.0023(11) -0.0001(10)
C12 0.0175(13) 0.0192(13) 0.0211(14) -0.0026(11) 0.0038(12) 0.0029(11)
C13 0.0198(14) 0.0181(13) 0.0224(15) -0.0021(11) 0.0027(12) 0.0025(11)
C14 0.0191(14) 0.0200(13) 0.0190(14) 0.0006(11) 0.0009(12) -0.0011(11)
C15 0.0205(14) 0.0144(12) 0.0153(13) -0.0004(10) -0.0015(11) -0.0030(10)
C16 0.0178(14) 0.0201(13) 0.0183(14) 0.0015(11) 0.0011(11) -0.0027(11)
C17 0.0189(15) 0.0371(18) 0.0286(17) -0.0074(14) 0.0078(14) -0.0002(13)
C18 0.0199(14) 0.0170(12) 0.0171(13) -0.0030(10) -0.0028(12) 0.0012(10)
C19 0.0221(15) 0.0201(13) 0.0194(14) -0.0005(11) 0.0017(12) 0.0016(11)
C20 0.0218(16) 0.0313(17) 0.0318(18) -0.0016(14) 0.0050(14) -0.0051(13)

loop_
_atom_type_symbol
_atom_type_description
_atom_type_scat_dispersion_real
_atom_type_scat_dispersion_imag
_atom_type_scat_source
C C 0.0033 0.0016 'International Tables Vol C Tables 4.2.6.8 and 6.1.1.4'
H H 0.0000 0.0000 'International Tables Vol C Tables 4.2.6.8 and 6.1.1.4'
F F 0.0171 0.0103 'International Tables Vol C Tables 4.2.6.8 and 6.1.1.4'
Se Se -0.0929 2.2259 'International Tables Vol C Tables 4.2.6.8 and 6.1.1.4'

loop_
_exptl_crystal_face_index_h
_exptl_crystal_face_index_k
_exptl_crystal_face_index_l
_exptl_crystal_face_perp_dist
0 -1 0 0.0393
0 1 0 0.0393
1 0 0 0.0286
-1 0 0 0.0286
3 -1 -5 0.2345
-3 1 5 0.2345

loop_
_geom_angle_atom_site_label_1
_geom_angle_atom_site_label_2
_geom_angle_atom_site_label_3
_geom_angle
_geom_angle_site_symmetry_1
_geom_angle_site_symmetry_3
_geom_angle_publ_flag
C16 Se1 C17 96.28(13) . . ?
C19 Se2 C20 96.70(14) . . ?
C14 C1 C2 120.4(3) . . ?
C14 C1 C15 121.2(3) . . ?
C15 C1 C2 118.4(2) . . ?
C3 C2 C1 122.1(2) . . ?
C3 C2 C11 119.5(2) . . ?
C11 C2 C1 118.4(2) . . ?
C2 C3 H3 119.4 . . ?
C2 C3 C4 121.1(3) . . ?
C4 C3 H3 119.4 . . ?
C3 C4 C5 122.0(3) . . ?
C3 C4 C9 119.6(2) . . ?
C9 C4 C5 118.4(2) . . ?
C6 C5 C4 119.8(3) . . ?
C6 C5 C18 121.0(3) . . ?
C18 C5 C4 119.2(3) . . ?
C5 C6 H6 119.4 . . ?
C5 C6 C7 121.2(3) . . ?
C7 C6 H6 119.4 . . ?
C6 C7 H7 119.8 . . ?
C8 C7 C6 120.4(3) . . ?
C8 C7 H7 119.8 . . ?
C7 C8 H8 119.6 . . ?
C7 C8 C9 120.9(3) . . ?
C9 C8 H8 119.6 . . ?
C8 C9 C4 119.3(3) . . ?
C10 C9 C4 119.0(2) . . ?
C10 C9 C8 121.8(3) . . ?
C9 C10 H10 119.2 . . ?
C9 C10 C11 121.6(3) . . ?
C11 C10 H10 119.2 . . ?
C2 C11 C12 119.4(3) . . ?
C10 C11 C2 119.2(3) . . ?
C10 C11 C12 121.4(3) . . ?
C11 C12 H12 119.8 . . ?
C13 C12 C11 120.4(3) . . ?
C13 C12 H12 119.8 . . ?
C12 C13 H13 119.5 . . ?
C12 C13 C14 120.9(3) . . ?
C14 C13 H13 119.5 . . ?
C1 C14 C13 120.5(3) . . ?
C1 C14 H14 119.7 . . ?
C13 C14 H14 119.7 . . ?
C16 C15 C1 174.2(3) . . ?
C15 C16 Se1 173.4(3) . . ?
F1 C17 Se1 113.6(2) . . ?
F1 C17 F2 106.3(3) . . ?
F1 C17 F3 108.4(3) . . ?
F2 C17 Se1 113.0(2) . . ?
F3 C17 Se1 107.8(2) . . ?
F3 C17 F2 107.5(3) . . ?
C19 C18 C5 175.9(3) . . ?
C18 C19 Se2 172.0(3) . . ?
F4 C20 Se2 113.7(2) . . ?
F4 C20 F5 105.8(3) . . ?
F4 C20 F6 108.1(3) . . ?
F5 C20 Se2 113.3(2) . . ?
F6 C20 Se2 107.6(2) . . ?
F6 C20 F5 108.1(3) . . ?

loop_
_geom_bond_atom_site_label_1
_geom_bond_atom_site_label_2
_geom_bond_distance
_geom_bond_site_symmetry_2
_geom_bond_publ_flag
Se1 C16 1.824(3) . ?
Se1 C17 1.960(4) . ?
Se2 C19 1.829(3) . ?
Se2 C20 1.954(4) . ?
F1 C17 1.317(4) . ?
F2 C17 1.330(4) . ?
F3 C17 1.320(4) . ?
F4 C20 1.323(4) . ?
F5 C20 1.324(4) . ?
F6 C20 1.323(4) . ?
C1 C2 1.444(4) . ?
C1 C14 1.377(4) . ?
C1 C15 1.434(4) . ?
C2 C3 1.394(4) . ?
C2 C11 1.432(4) . ?
C3 H3 0.9500 . ?
C3 C4 1.399(4) . ?
C4 C5 1.444(4) . ?
C4 C9 1.434(4) . ?
C5 C6 1.381(4) . ?
C5 C18 1.438(4) . ?
C6 H6 0.9500 . ?
C6 C7 1.414(4) . ?
C7 H7 0.9500 . ?
C7 C8 1.364(4) . ?
C8 H8 0.9500 . ?
C8 C9 1.429(4) . ?
C9 C10 1.395(4) . ?
C10 H10 0.9500 . ?
C10 C11 1.397(4) . ?
C11 C12 1.434(4) . ?
C12 H12 0.9500 . ?
C12 C13 1.367(4) . ?
C13 H13 0.9500 . ?
C13 C14 1.419(4) . ?
C14 H14 0.9500 . ?
C15 C16 1.202(4) . ?
C18 C19 1.197(4) . ?

loop_
_geom_torsion_atom_site_label_1
_geom_torsion_atom_site_label_2
_geom_torsion_atom_site_label_3
_geom_torsion_atom_site_label_4
_geom_torsion
_geom_torsion_site_symmetry_1
_geom_torsion_site_symmetry_2
_geom_torsion_site_symmetry_3
_geom_torsion_site_symmetry_4
_geom_torsion_publ_flag
C1 C2 C3 C4 -178.8(3) . . . . ?
C1 C2 C11 C10 180.0(3) . . . . ?
C1 C2 C11 C12 0.4(4) . . . . ?
C2 C1 C14 C13 -0.5(4) . . . . ?
C2 C3 C4 C5 178.3(3) . . . . ?
C2 C3 C4 C9 -1.5(4) . . . . ?
C2 C11 C12 C13 0.0(4) . . . . ?
C3 C2 C11 C10 0.3(4) . . . . ?
C3 C2 C11 C12 -179.3(3) . . . . ?
C3 C4 C5 C6 178.9(3) . . . . ?
C3 C4 C5 C18 -0.9(4) . . . . ?
C3 C4 C9 C8 -178.7(3) . . . . ?
C3 C4 C9 C10 1.0(4) . . . . ?
C4 C5 C6 C7 0.1(4) . . . . ?
C4 C9 C10 C11 0.1(4) . . . . ?
C5 C4 C9 C8 1.6(4) . . . . ?
C5 C4 C9 C10 -178.8(3) . . . . ?
C5 C6 C7 C8 1.0(5) . . . . ?
C6 C7 C8 C9 -0.7(5) . . . . ?
C7 C8 C9 C4 -0.5(4) . . . . ?
C7 C8 C9 C10 179.8(3) . . . . ?
C8 C9 C10 C11 179.8(3) . . . . ?
C9 C4 C5 C6 -1.4(4) . . . . ?
C9 C4 C5 C18 178.8(3) . . . . ?
C9 C10 C11 C2 -0.8(4) . . . . ?
C9 C10 C11 C12 178.8(3) . . . . ?
C10 C11 C12 C13 -179.6(3) . . . . ?
C11 C2 C3 C4 0.8(4) . . . . ?
C11 C12 C13 C14 -0.7(5) . . . . ?
C12 C13 C14 C1 1.0(5) . . . . ?
C14 C1 C2 C3 179.5(3) . . . . ?
C14 C1 C2 C11 -0.1(4) . . . . ?
C15 C1 C2 C3 0.3(4) . . . . ?
C15 C1 C2 C11 -179.4(3) . . . . ?
C15 C1 C14 C13 178.7(3) . . . . ?
C18 C5 C6 C7 179.9(3) . . . . ?

loop_
_exptl_oxdiff_crystal_face_indexfrac_h
_exptl_oxdiff_crystal_face_indexfrac_k
_exptl_oxdiff_crystal_face_indexfrac_l
_exptl_oxdiff_crystal_face_x
_exptl_oxdiff_crystal_face_y
_exptl_oxdiff_crystal_face_z
0.0001 -0.9986 0.0000 0.0053 0.0006 0.0195
-0.0001 0.9986 -0.0000 -0.0053 -0.0006 -0.0195
0.9989 0.0007 0.0007 0.0678 0.0005 -0.0184
-0.9989 -0.0007 -0.0007 -0.0678 -0.0005 0.0184
3.0162 -0.9876 -4.9975 0.0669 -0.6867 0.0227
-3.0162 0.9876 4.9975 -0.0669 0.6867 -0.0227
